data_4309523
loop_
_publ_author_name
'Haijun Yao'
'Matthew L. Kuhlman'
'Thomas B. Rauchfuss'
'Scott R. Wilson'

_publ_contact_author_email rauchfuz@uiuc.edu
_publ_contact_author_fax '1  217 244 8068'
_publ_contact_author_phone '1  217 333 5070'
_publ_section_title
;
Organo-Tricyanoborates as Tectons: Illustrative Coordination Polymers
Based on Copper(I) Derivatives
;
_journal_name_full 'Inorganic Chemistry'
_journal_page_first 6256
_journal_page_last 6264
_journal_paper_doi 10.1021/ic0506153
_journal_volume 44
_journal_year 2005
_chemical_absolute_configuration ad
_chemical_formula_moiety '2(C11 H8 B Cu N4), C2 H3 N'
_chemical_formula_sum 'C24 H19 B2 Cu2 N9'
_chemical_formula_weight 582.18
_chemical_name_systematic
; 
? 
;
_space_group_IT_number 6
_symmetry_cell_setting monoclinic
_symmetry_space_group_name_Hall 'P -2y'
_symmetry_space_group_name_H-M 'P 1 m 1'
_atom_sites_solution_hydrogens geom
_atom_sites_solution_primary direct
_atom_sites_solution_secondary difmap
_audit_creation_method SHELXL-97
_audit_update_record
; 
2004-10-26   text and data added, mlk and srw 
;
_cell_angle_alpha 90.00
_cell_angle_beta 90.482(9)
_cell_angle_gamma 90.00
_cell_formula_units_Z 1
_cell_length_a 8.464(5)
_cell_length_b 7.613(5)
_cell_length_c 13.176(8)
_cell_measurement_reflns_used 538
_cell_measurement_temperature 193(2)
_cell_measurement_theta_max 16.5
_cell_measurement_theta_min 2.8
_cell_volume 849.0(9)
_computing_cell_refinement 'SAINT V6.22 (Bruker, 2001)'
_computing_data_collection 'SMART V5.625 (Bruker, 2001)'
_computing_data_reduction 'SAINT V6.22 (Bruker, 2001)'
_computing_molecular_graphics 'SHELXTL V6.12 (Bruker, 2001)'
_computing_publication_material 'CIFTAB (Sheldrick, 2001)'
_computing_structure_refinement 'SHELXTL V6.12 (Bruker, 2001)'
_computing_structure_solution 'SHELXTL V6.12 (Bruker, 2001)'
_diffrn_ambient_temperature 193(2)
_diffrn_measured_fraction_theta_full 0.996
_diffrn_measured_fraction_theta_max 0.996
_diffrn_measurement_device 'Siemens Platform/CCD'
_diffrn_measurement_method 'profile data from \w scans'
_diffrn_radiation_monochromator graphite
_diffrn_radiation_source 'normal-focus sealed tube'
_diffrn_radiation_type MoK\a
_diffrn_radiation_wavelength 0.71073
_diffrn_radiation_wavelength_id p14za
_diffrn_reflns_av_R_equivalents 0.1809
_diffrn_reflns_av_sigmaI/netI 0.2738
_diffrn_reflns_limit_h_max 10
_diffrn_reflns_limit_h_min -10
_diffrn_reflns_limit_k_max 9
_diffrn_reflns_limit_k_min -9
_diffrn_reflns_limit_l_max 15
_diffrn_reflns_limit_l_min -15
_diffrn_reflns_number 8816
_diffrn_reflns_theta_full 25.40
_diffrn_reflns_theta_max 25.40
_diffrn_reflns_theta_min 1.55
_diffrn_standards_decay_% 5.7
_diffrn_standards_interval_time 124
_diffrn_standards_number 28
_exptl_absorpt_coefficient_mu 1.277
_exptl_absorpt_correction_T_max 0.9072
_exptl_absorpt_correction_T_min 0.7730
_exptl_absorpt_correction_type integration
_exptl_absorpt_process_details '(Bruker, 2001)'
_exptl_crystal_colour colorless
_exptl_crystal_density_diffrn 1.139
_exptl_crystal_density_meas ?
_exptl_crystal_description prism
_exptl_crystal_F_000 294
_exptl_crystal_id phB(CN)3Cu(MeCN)
_exptl_crystal_preparation
; 
The data crystal was mounted using oil (Parantone-N, Exxon) to a 
0.3 mm cryo-loop (Hampton Research) with the (0 -1 -1) scattering planes 
roughly normal to the spindle axis. 
;
_exptl_crystal_size_max 0.27
_exptl_crystal_size_mid 0.18
_exptl_crystal_size_min 0.10
_refine_diff_density_max 1.437
_refine_diff_density_min -0.529
_refine_diff_density_rms 0.229
_refine_ls_abs_structure_details 'Flack H D (1983), Acta Cryst. A39, 876-881'
_refine_ls_abs_structure_Flack -0.01(6)
_refine_ls_extinction_method none
_refine_ls_goodness_of_fit_ref 0.919
_refine_ls_hydrogen_treatment noref
_refine_ls_matrix_type full
_refine_ls_number_parameters 111
_refine_ls_number_reflns 3328
_refine_ls_number_restraints 57
_refine_ls_restrained_S_all 0.912
_refine_ls_R_factor_all 0.2367
_refine_ls_R_factor_gt 0.0948
_refine_ls_shift/su_max 0.028
_refine_ls_shift/su_mean 0.004
_refine_ls_structure_factor_coef Fsqd
_refine_ls_weighting_details 'calc w=1/[\s^2^(Fo^2^)+(0.1264P)^2^+0.0000P] where P=(Fo^2^+2Fc^2^)/3'
_refine_ls_weighting_scheme calc
_refine_ls_wR_factor_gt 0.2165
_refine_ls_wR_factor_ref 0.2699
_reflns_number_gt 1221
_reflns_number_total 3328
_reflns_threshold_expression >2sigma(I)
_cod_data_source_file ic0506153si20050421_113400.cif
_cod_data_source_block phB(CN)3Cu(MeCN)
_cod_depositor_comments
;
The following automatic conversions were performed:
'_symmetry_cell_setting' value 'Monoclinic' changed to 'monoclinic'
according to '/home/saulius/struct/CIF-dictionaries/cif_core.dic'
dictionary named 'cif_core.dic' version 2.4.1 from 2010-06-29.

Automatic conversion script
Id: cif_fix_enum 1527 2010-12-29 10:47:43Z saulius 
;
_cod_original_sg_symbol_Hall 'P -2y '
_cod_original_sg_symbol_H-M 'P m '
_cod_database_code 4309523

loop_
_publ_contact_author
; 
Thomas B. Rauchfuss 
University of Illinois at Urbana-Champaign 
Department of Chemistry 
505 South Mathews Avenue 
Urbana, Illinois  61801 
USA 
;

loop_
_symmetry_equiv_pos_as_xyz
'x, y, z'
'x, -y, z'

loop_
_atom_site_label
_atom_site_type_symbol
_atom_site_fract_x
_atom_site_fract_y
_atom_site_fract_z
_atom_site_U_iso_or_equiv
_atom_site_adp_type
_atom_site_occupancy
_atom_site_symmetry_multiplicity
_atom_site_calc_flag
_atom_site_refinement_flags
_atom_site_disorder_assembly
_atom_site_disorder_group
Cu1 Cu 0.08048(7) 0.5000 0.50338(5) 0.03823(17) Uani 1 2 d S . .
Cu2 Cu 0.04892(7) 1.0000 1.00538(5) 0.0566(3) Uani 1 2 d SD . .
C1 C -0.0521(3) 0.8287(2) 0.61187(17) 0.0314(8) Uiso 1 1 d D . .
N1 N -0.0008(3) 0.7085(3) 0.57218(18) 0.0421(8) Uiso 1 1 d D . .
C2 C -0.0635(4) 1.0000 0.77990(13) 0.0493(15) Uiso 1 2 d SD . .
N2 N -0.0202(4) 1.0000 0.86258(17) 0.0614(14) Uiso 1 2 d SD . .
C3 C -0.0609(3) 0.5000 0.28544(13) 0.0400(13) Uiso 1 2 d SD . .
N3 N -0.0094(4) 0.5000 0.36566(17) 0.0535(13) Uiso 1 2 d SD . .
C4 C -0.0763(3) 0.6615(2) 1.11554(17) 0.0454(10) Uiso 1 1 d D . .
N4 N -0.0303(3) 0.7850(3) 1.0764(2) 0.0684(11) Uiso 1 1 d D . .
C5 C 0.5954(5) 0.3973(8) 0.4762(3) 0.0847(15) Uiso 0.50 1 d PG . .
H5A H 0.6036 0.2906 0.4349 0.127 Uiso 0.50 1 d PG . .
H5B H 0.6414 0.3756 0.5435 0.127 Uiso 0.50 1 d PG . .
H5C H 0.6527 0.4932 0.4431 0.127 Uiso 0.50 1 d PG . .
C6 C 0.4317(6) 0.4451(11) 0.4863(4) 0.0847(15) Uiso 0.50 1 d PGD . .
N5 N 0.3021(6) 0.4829(15) 0.4944(5) 0.0847(15) Uiso 0.50 1 d PGD . .
C7 C 0.5304(3) 1.2119(19) 1.0380(10) 0.0606(14) Uiso 0.1250(10) 1 d PG . 1
H7A H 0.5274 1.3180 0.9959 0.091 Uiso 0.1250(10) 1 d PG . 1
H7B H 0.6235 1.1419 1.0206 0.091 Uiso 0.1250(10) 1 d PG . 1
H7C H 0.5361 1.2453 1.1097 0.091 Uiso 0.1250(10) 1 d PG . 1
C8 C 0.3897(4) 1.110(2) 1.0199(12) 0.0606(14) Uiso 0.1250(10) 1 d PGD . 1
N6 N 0.2783(5) 1.029(2) 1.0055(17) 0.0606(14) Uiso 0.1250(10) 1 d PGD . 1
B1 B -0.11211(15) 1.0000 0.66513(5) 0.0409(16) Uiso 1 2 d SD . .
C9 C -0.30982(15) 1.00869(12) 0.66041(7) 0.1027(14) Uiso 0.50 1 d PGD . .
C10 C -0.39086(17) 1.1235(4) 0.7233(2) 0.1027(14) Uiso 0.50 1 d PGD . .
H10 H -0.3341 1.1971 0.7691 0.123 Uiso 0.50 1 d PG . .
C11 C -0.55488(17) 1.1307(4) 0.7194(2) 0.1027(14) Uiso 0.50 1 d PGD . .
H11 H -0.6103 1.2092 0.7624 0.123 Uiso 0.50 1 d PG . .
C12 C -0.63789(15) 1.0230(2) 0.65251(13) 0.1027(14) Uiso 0.50 1 d PGD . .
H12 H -0.7500 1.0278 0.6498 0.123 Uiso 0.50 1 d PG . .
C13 C -0.55685(17) 0.9081(4) 0.5896(2) 0.1027(14) Uiso 0.50 1 d PGD . .
H13 H -0.6136 0.8345 0.5439 0.123 Uiso 0.50 1 d PG . .
C14 C -0.39282(17) 0.9010(4) 0.5935(2) 0.1027(14) Uiso 0.50 1 d PGD . .
H14 H -0.3374 0.8225 0.5505 0.123 Uiso 0.50 1 d PG . .
B2 B -0.13750(13) 0.5000 0.17665(5) 0.0504(18) Uiso 1 2 d SD . .
C15 C -0.33451(14) 0.48663(15) 0.18011(6) 0.1061(15) Uiso 0.50 1 d PGD . .
C16 C -0.40570(17) 0.3497(3) 0.2324(2) 0.1061(15) Uiso 0.50 1 d PGD . .
H16 H -0.3424 0.2641 0.2660 0.127 Uiso 0.50 1 d PG . .
C17 C -0.56947(17) 0.3378(3) 0.2356(2) 0.1061(15) Uiso 0.50 1 d PGD . .
H17 H -0.6181 0.2442 0.2713 0.127 Uiso 0.50 1 d PG . .
C18 C -0.66203(14) 0.4630(3) 0.18641(12) 0.1061(15) Uiso 0.50 1 d PGD . .
H18 H -0.7740 0.4549 0.1886 0.127 Uiso 0.50 1 d PG . .
C19 C -0.59084(16) 0.5999(3) 0.13412(19) 0.1061(15) Uiso 0.50 1 d PGD . .
H19 H -0.6541 0.6855 0.1005 0.127 Uiso 0.50 1 d PG . .
C20 C -0.42708(16) 0.6118(3) 0.13097(19) 0.1061(15) Uiso 0.50 1 d PGD . .
H20 H -0.3784 0.7054 0.0952 0.127 Uiso 0.50 1 d PG . .
C21 C -0.2022(14) -0.009(8) 0.3351(8) 0.0683(17) Uiso 0.1577(10) 1 d PG . .
H21A H -0.2446 0.0142 0.4027 0.102 Uiso 0.1577(10) 1 d PG . .
H21B H -0.2344 -0.1267 0.3128 0.102 Uiso 0.1577(10) 1 d PG . .
H21C H -0.2431 0.0786 0.2871 0.102 Uiso 0.1577(10) 1 d PG . .
C22 C -0.0332(14) 0.001(9) 0.3387(11) 0.0683(17) Uiso 0.1577(10) 1 d SPG . .
N7 N 0.1010(14) 0.011(11) 0.3432(15) 0.0683(17) Uiso 0.1577(10) 1 d PG . .
C23 C -0.5616(7) 1.5057(9) 0.8495(5) 0.0683(17) Uiso 0.3423(10) 1 d SPG . .
H23A H -0.5018 1.6020 0.8189 0.102 Uiso 0.3423(10) 1 d PG . .
H23B H -0.5482 1.3989 0.8090 0.102 Uiso 0.3423(10) 1 d PG . .
H23C H -0.5226 1.4849 0.9187 0.102 Uiso 0.3423(10) 1 d PG . .
C24 C -0.7265(7) 1.5517(11) 0.8525(6) 0.0683(17) Uiso 0.3423(10) 1 d PG . .
N8 N -0.8571(8) 1.5881(13) 0.8549(9) 0.0683(17) Uiso 0.3423(10) 1 d PG . .
C27 C 0.5612(3) 1.120(2) 0.9693(10) 0.0606(14) Uiso 0.1250(10) 1 d PG . 2
H27A H 0.6241 1.0197 0.9470 0.091 Uiso 0.1250(10) 1 d PG . 2
H27B H 0.6104 1.1728 1.0297 0.091 Uiso 0.1250(10) 1 d PG . 2
H27C H 0.5563 1.2081 0.9149 0.091 Uiso 0.1250(10) 1 d PG . 2
C28 C 0.4038(4) 1.063(3) 0.9932(12) 0.0606(14) Uiso 0.1250(10) 1 d PG . 2
N10 N 0.2792(5) 1.017(3) 1.0121(15) 0.0606(14) Uiso 0.1250(10) 1 d PGD . 2
C29 C 0.5630(3) 0.974(5) 1.0835(9) 0.0606(14) Uiso 0.1250(10) 1 d PG . 3
H29A H 0.6044 1.0911 1.0986 0.091 Uiso 0.1250(10) 1 d PG . 3
H29B H 0.6308 0.9161 1.0336 0.091 Uiso 0.1250(10) 1 d PG . 3
H29C H 0.5615 0.9037 1.1460 0.091 Uiso 0.1250(10) 1 d PG . 3
C30 C 0.4049(4) 0.988(8) 1.0432(11) 0.0606(14) Uiso 0.1250(10) 1 d PG . 3
N11 N 0.2798(5) 1.000(11) 1.0112(15) 0.0606(14) Uiso 0.1250(10) 2 d SPGD . 3
C31 C 0.5728(3) 0.949(3) 0.9696(10) 0.0606(14) Uiso 0.1250(0) 1 d PG . 4
H31A H 0.6235 1.0650 0.9671 0.091 Uiso 0.1250(10) 1 d PG . 4
H31B H 0.5809 0.8926 0.9031 0.091 Uiso 0.1250(10) 1 d PG . 4
H31C H 0.6257 0.8765 1.0209 0.091 Uiso 0.1250(10) 1 d PG . 4
C32 C 0.4089(4) 0.970(4) 0.9954(11) 0.0606(14) Uiso 0.1250(10) 1 d PG . 4
N12 N 0.2791(6) 0.986(6) 1.0158(13) 0.0606(14) Uiso 0.1250(10) 1 d PGD . 4

loop_
_atom_site_aniso_label
_atom_site_aniso_U_11
_atom_site_aniso_U_22
_atom_site_aniso_U_33
_atom_site_aniso_U_23
_atom_site_aniso_U_13
_atom_site_aniso_U_12
Cu1 0.0477(3) 0.0342(3) 0.0329(3) 0.000 0.0018(3) 0.000
Cu2 0.0964(6) 0.0369(4) 0.0365(3) 0.000 0.0084(4) 0.000

loop_
_atom_type_symbol
_atom_type_description
_atom_type_scat_dispersion_real
_atom_type_scat_dispersion_imag
_atom_type_scat_source
C C 0.0033 0.0016 'International Tables Vol C Tables 4.2.6.8 and 6.1.1.4'
H H 0.0000 0.0000 'International Tables Vol C Tables 4.2.6.8 and 6.1.1.4'
B B 0.0013 0.0007 'International Tables Vol C Tables 4.2.6.8 and 6.1.1.4'
N N 0.0061 0.0033 'International Tables Vol C Tables 4.2.6.8 and 6.1.1.4'
Cu Cu 0.3201 1.2651 'International Tables Vol C Tables 4.2.6.8 and 6.1.1.4'

loop_
_exptl_crystal_face_index_h
_exptl_crystal_face_index_k
_exptl_crystal_face_index_l
_exptl_crystal_face_perp_dist
0.00 1.00 1.00 0.0600
-1.00 -1.00 -1.00 0.1400
1.00 1.00 0.00 0.1300
-1.00 0.00 0.00 0.1400
0.00 0.00 -1.00 0.0400
0.00 -1.00 2.00 0.0400
1.00 -1.00 -3.00 0.1200

loop_
_geom_angle_atom_site_label_1
_geom_angle_atom_site_label_2
_geom_angle_atom_site_label_3
_geom_angle
_geom_angle_site_symmetry_1
_geom_angle_site_symmetry_3
_geom_angle_publ_flag
N5 Cu1 N5 7.9(7) 2_565 . ?
N5 Cu1 N1 116.1(3) 2_565 2_565 ?
N5 Cu1 N1 109.1(3) . 2_565 ?
N5 Cu1 N1 109.1(3) 2_565 . ?
N5 Cu1 N1 116.1(3) . . ?
N1 Cu1 N1 108.49(14) 2_565 . ?
N5 Cu1 N3 108.7(3) 2_565 . ?
N5 Cu1 N3 108.7(2) . . ?
N1 Cu1 N3 107.07(9) 2_565 . ?
N1 Cu1 N3 107.07(9) . . ?
N6 Cu2 N6 13.0(9) . 2_575 ?
N6 Cu2 N10 3.7(9) . . ?
N6 Cu2 N10 10.7(9) 2_575 . ?
N6 Cu2 N10 10.7(9) . 2_575 ?
N6 Cu2 N10 3.7(9) 2_575 2_575 ?
N10 Cu2 N10 7.7(14) . 2_575 ?
N6 Cu2 N12 5.2(11) . 2_575 ?
N6 Cu2 N12 10.4(15) 2_575 2_575 ?
N10 Cu2 N12 1.6(9) . 2_575 ?
N10 Cu2 N12 7.1(15) 2_575 2_575 ?
N6 Cu2 N12 10.4(14) . . ?
N6 Cu2 N12 5.2(12) 2_575 . ?
N10 Cu2 N12 7.1(15) . . ?
N10 Cu2 N12 1.6(9) 2_575 . ?
N12 Cu2 N12 6(3) 2_575 . ?
N6 Cu2 N11 7(2) . . ?
N6 Cu2 N11 7(3) 2_575 . ?
N10 Cu2 N11 4(3) . . ?
N10 Cu2 N11 4(3) 2_575 . ?
N12 Cu2 N11 4(3) 2_575 . ?
N12 Cu2 N11 4(2) . . ?
N6 Cu2 N2 106.8(7) . . ?
N6 Cu2 N2 106.8(8) 2_575 . ?
N10 Cu2 N2 109.4(6) . . ?
N10 Cu2 N2 109.4(7) 2_575 . ?
N12 Cu2 N2 110.8(7) 2_575 . ?
N12 Cu2 N2 110.8(5) . . ?
N11 Cu2 N2 109.1(6) . . ?
N6 Cu2 N4 104.1(5) . 2_575 ?
N6 Cu2 N4 115.4(6) 2_575 2_575 ?
N10 Cu2 N4 105.1(7) . 2_575 ?
N10 Cu2 N4 111.8(6) 2_575 2_575 ?
N12 Cu2 N4 105.1(13) 2_575 2_575 ?
N12 Cu2 N4 110.4(11) . 2_575 ?
N11 Cu2 N4 109(2) . 2_575 ?
N2 Cu2 N4 110.43(10) . 2_575 ?
N6 Cu2 N4 115.4(6) . . ?
N6 Cu2 N4 104.1(5) 2_575 . ?
N10 Cu2 N4 111.8(6) . . ?
N10 Cu2 N4 105.1(8) 2_575 . ?
N12 Cu2 N4 110.4(11) 2_575 . ?
N12 Cu2 N4 105.1(13) . . ?
N11 Cu2 N4 109(2) . . ?
N2 Cu2 N4 110.43(10) . . ?
N4 Cu2 N4 109.54(16) 2_575 . ?
N1 C1 B1 176.3(2) . . ?
C1 N1 Cu1 178.2(2) . . ?
N2 C2 B1 176.6(3) . . ?
C2 N2 Cu2 178.6(3) . . ?
N3 C3 B2 178.1(3) . . ?
C3 N3 Cu1 179.7(3) . . ?
N4 C4 B2 175.8(2) . 1_556 ?
C4 N4 Cu2 178.9(3) . . ?
C6 C5 H5A 109.5 . . ?
C6 C5 H5B 109.5 . . ?
H5A C5 H5B 109.5 . . ?
C6 C5 H5C 109.5 . . ?
H5A C5 H5C 109.5 . . ?
H5B C5 H5C 109.5 . . ?
N5 C6 C5 180.0(5) . . ?
C6 N5 Cu1 169.2(5) . . ?
N6 C8 C7 180.0(10) . . ?
C8 N6 Cu2 151.8(5) . . ?
C2 B1 C1 110.45(11) . . ?
C2 B1 C1 110.45(11) . 2_575 ?
C1 B1 C1 112.62(17) . 2_575 ?
C2 B1 C9 106.88(14) . . ?
C1 B1 C9 110.08(10) . . ?
C1 B1 C9 106.12(10) 2_575 . ?
C10 C9 C14 120.0 . . ?
C10 C9 B1 120.0 . . ?
C14 C9 B1 120.0 . . ?
C11 C10 C9 120.0 . . ?
C11 C10 H10 120.0 . . ?
C9 C10 H10 120.0 . . ?
C10 C11 C12 120.0 . . ?
C10 C11 H11 120.0 . . ?
C12 C11 H11 120.0 . . ?
C13 C12 C11 120.0 . . ?
C13 C12 H12 120.0 . . ?
C11 C12 H12 120.0 . . ?
C12 C13 C14 120.0 . . ?
C12 C13 H13 120.0 . . ?
C14 C13 H13 120.0 . . ?
C13 C14 C9 120.0 . . ?
C13 C14 H14 120.0 . . ?
C9 C14 H14 120.0 . . ?
C4 B2 C4 104.00(17) 2_564 1_554 ?
C4 B2 C3 109.58(12) 2_564 . ?
C4 B2 C15 107.54(11) 2_564 . ?
C4 B2 C15 113.41(11) 1_554 . ?
C3 B2 C15 112.33(12) . . ?
C16 C15 C20 120.0 . . ?
C16 C15 B2 119.73(5) . . ?
C20 C15 B2 120.27(6) . . ?
C15 C16 C17 120.0 . . ?
C15 C16 H16 120.0 . . ?
C17 C16 H16 120.0 . . ?
C18 C17 C16 120.0 . . ?
C18 C17 H17 120.0 . . ?
C16 C17 H17 120.0 . . ?
C19 C18 C17 120.0 . . ?
C19 C18 H18 120.0 . . ?
C17 C18 H18 120.0 . . ?
C18 C19 C20 120.0 . . ?
C18 C19 H19 120.0 . . ?
C20 C19 H19 120.0 . . ?
C19 C20 C15 120.0 . . ?
C19 C20 H20 120.0 . . ?
C15 C20 H20 120.0 . . ?
C22 C21 H21A 109.5 . . ?
C22 C21 H21B 109.5 . . ?
H21A C21 H21B 109.5 . . ?
C22 C21 H21C 109.5 . . ?
H21A C21 H21C 109.5 . . ?
H21B C21 H21C 109.5 . . ?
N7 C22 C21 178.51(7) . . ?
C24 C23 H23A 109.5 . . ?
C24 C23 H23B 109.5 . . ?
H23A C23 H23B 109.5 . . ?
C24 C23 H23C 109.5 . . ?
H23A C23 H23C 109.5 . . ?
H23B C23 H23C 109.5 . . ?
N8 C24 C23 180.0 . . ?
C28 C27 H27A 109.5 . . ?
C28 C27 H27B 109.5 . . ?
H27A C27 H27B 109.5 . . ?
C28 C27 H27C 109.5 . . ?
H27A C27 H27C 109.5 . . ?
H27B C27 H27C 109.5 . . ?
N10 C28 C27 180.0 . . ?
C28 N10 Cu2 159.2(7) . . ?
N11 C30 C29 180.0(3) . . ?
C30 N11 Cu2 160.1(7) . . ?
C32 C31 H31A 109.5 . . ?
C32 C31 H31B 109.5 . . ?
H31A C31 H31B 109.5 . . ?
C32 C31 H31C 109.5 . . ?
H31A C31 H31C 109.5 . . ?
H31B C31 H31C 109.5 . . ?
N12 C32 C31 180.0 . . ?

loop_
_geom_bond_atom_site_label_1
_geom_bond_atom_site_label_2
_geom_bond_distance
_geom_bond_site_symmetry_2
_geom_bond_publ_flag
Cu1 N5 1.885(6) 2_565 ?
Cu1 N5 1.885(5) . ?
Cu1 N1 1.955(2) 2_565 ?
Cu1 N1 1.955(2) . ?
Cu1 N3 1.962(3) . ?
Cu2 N6 1.954(4) . ?
Cu2 N6 1.954(5) 2_575 ?
Cu2 N10 1.955(5) . ?
Cu2 N10 1.955(5) 2_575 ?
Cu2 N12 1.955(6) 2_575 ?
Cu2 N12 1.955(5) . ?
Cu2 N11 1.955(4) . ?
Cu2 N2 1.966(3) . ?
Cu2 N4 2.004(3) 2_575 ?
Cu2 N4 2.004(3) . ?
C1 N1 1.142(3) . ?
C1 B1 1.5674(19) . ?
C2 N2 1.147(3) . ?
C2 B1 1.564(2) . ?
C3 N3 1.140(3) . ?
C3 B2 1.568(2) . ?
C4 N4 1.142(3) . ?
C4 B2 1.561(2) 1_556 ?
C5 C6 1.4400 . ?
C5 H5A 0.9800 . ?
C5 H5B 0.9800 . ?
C5 H5C 0.9800 . ?
C6 N5 1.1400 . ?
C7 C8 1.4401 . ?
C7 H7A 0.9799 . ?
C7 H7B 0.9800 . ?
C7 H7C 0.9801 . ?
C8 N6 1.1400 . ?
B1 C1 1.5674(19) 2_575 ?
B1 C9 1.675(2) . ?
C9 C10 1.3900 . ?
C9 C14 1.3901 . ?
C10 C11 1.3900 . ?
C10 H10 0.9500 . ?
C11 C12 1.3901 . ?
C11 H11 0.9500 . ?
C12 C13 1.3900 . ?
C12 H12 0.9500 . ?
C13 C14 1.3900 . ?
C13 H13 0.9500 . ?
C14 H14 0.9500 . ?
B2 C4 1.561(2) 2_564 ?
B2 C4 1.561(2) 1_554 ?
B2 C15 1.672(2) . ?
B2 C15 1.672(2) 2_565 ?
C15 C16 1.3899 . ?
C15 C20 1.3900 . ?
C16 C17 1.3900 . ?
C16 H16 0.9500 . ?
C17 C18 1.3900 . ?
C17 H17 0.9500 . ?
C18 C19 1.3899 . ?
C18 H18 0.9500 . ?
C19 C20 1.3900 . ?
C19 H19 0.9500 . ?
C20 H20 0.9500 . ?
C21 C22 1.4321 . ?
C21 H21A 0.9800 . ?
C21 H21B 0.9800 . ?
C21 H21C 0.9800 . ?
C22 N7 1.1400 . ?
C23 C24 1.4400 . ?
C23 H23A 0.9800 . ?
C23 H23B 0.9801 . ?
C23 H23C 0.9800 . ?
C24 N8 1.1401 . ?
C27 C28 1.4400 . ?
C27 H27A 0.9800 . ?
C27 H27B 0.9800 . ?
C27 H27C 0.9800 . ?
C28 N10 1.1400 . ?
C29 C30 1.4401 . ?
C29 H29A 0.9800 . ?
C29 H29B 0.9800 . ?
C29 H29C 0.9801 . ?
C30 N11 1.1399 . ?
N11 C30 1.140(10) 2_575 ?
C31 C32 1.4400 . ?
C31 H31A 0.9800 . ?
C31 H31B 0.9800 . ?
C31 H31C 0.9800 . ?
C32 N12 1.1400 . ?
